data_7129034
loop_
_publ_author_name
'Frenette, Brandon L.'
'Oma\~na, Alvaro A'
'Ferguson, Michael J.'
'Zhou, Yuqiao'
'Rivard, Eric'

_publ_section_title
;
 Access to adducts of parent iminoborane isomers, HBNH and
 NBH<sub>2</sub>, using frustrated Lewis pair chelation.
;
_journal_issue 83
_journal_name_full 'Chemical communications (Cambridge, England)'
_journal_page_first 10895
_journal_page_last 10898
_journal_paper_doi 10.1039/d1cc04923b
_journal_volume 57
_journal_year 2021
_chemical_formula_moiety 'C24 H42 B2 N P'
_chemical_formula_sum 'C24 H42 B2 N P'
_chemical_formula_weight 397.17
_chemical_name_common PB(HBNH)
_chemical_properties_physical Air-sensitive,Moisture-sensitive
_space_group_crystal_system monoclinic
_space_group_IT_number 14
_space_group_name_Hall '-P 2ybc'
_space_group_name_H-M_alt 'P 1 21/c 1'
_atom_sites_solution_hydrogens mixed
_atom_sites_solution_primary dual
_audit_creation_method SHELXL-2018/3
_audit_update_record
;
2021-09-18 deposited with the CCDC.	2021-09-22 downloaded from the CCDC.
;
_cell_angle_alpha 90
_cell_angle_beta 99.5776(19)
_cell_angle_gamma 90
_cell_formula_units_Z 4
_cell_length_a 11.1624(4)
_cell_length_b 9.3546(3)
_cell_length_c 23.6269(8)
_cell_measurement_reflns_used 9878
_cell_measurement_temperature 173(2)
_cell_measurement_theta_max 72.70
_cell_measurement_theta_min 4.02
_cell_volume 2432.73(14)
_computing_cell_refinement 'Bruker SAINT'
_computing_data_collection 'Bruker APEX2'
_computing_data_reduction 'Bruker SAINT'
_computing_molecular_graphics 'Bruker SHELXTL'
_computing_publication_material 'Bruker SHELXTL'
_computing_structure_refinement 'SHELXL-2018/3 (Sheldrick, 2018)'
_computing_structure_solution 'SHELXT-2014/5 (Sheldrick, 2015)'
_diffrn_ambient_temperature 173(2)
_diffrn_measured_fraction_theta_full 0.986
_diffrn_measured_fraction_theta_max 0.982
_diffrn_measurement_device_type 'Bruker APEX-II CCD'
_diffrn_measurement_method '\f and \w scans'
_diffrn_radiation_type CuK\a
_diffrn_radiation_wavelength 1.54178
_diffrn_reflns_av_R_equivalents 0.0584
_diffrn_reflns_av_unetI/netI 0.0235
_diffrn_reflns_Laue_measured_fraction_full 0.986
_diffrn_reflns_Laue_measured_fraction_max 0.982
_diffrn_reflns_limit_h_max 11
_diffrn_reflns_limit_h_min -13
_diffrn_reflns_limit_k_max 11
_diffrn_reflns_limit_k_min -11
_diffrn_reflns_limit_l_max 29
_diffrn_reflns_limit_l_min -29
_diffrn_reflns_number 92836
_diffrn_reflns_point_group_measured_fraction_full 0.986
_diffrn_reflns_point_group_measured_fraction_max 0.982
_diffrn_reflns_theta_full 67.679
_diffrn_reflns_theta_max 72.777
_diffrn_reflns_theta_min 3.794
_exptl_absorpt_coefficient_mu 1.039
_exptl_absorpt_correction_T_max 0.9786
_exptl_absorpt_correction_T_min 0.7494
_exptl_absorpt_correction_type numerical
_exptl_absorpt_process_details
; 
 SADABS 2016/2: Krause, L., Herbst-Irmer, R., Sheldrick G.M. & Stalke D., 
 J. Appl. Cryst. 48 (2015) 3-10 
;
_exptl_crystal_colour colourless
_exptl_crystal_density_diffrn 1.084
_exptl_crystal_description fragment
_exptl_crystal_F_000 872
_exptl_crystal_recrystallization_method 'Re-crystallisation from solvent: hexanes at -40C'
_exptl_crystal_size_max 0.272
_exptl_crystal_size_mid 0.270
_exptl_crystal_size_min 0.127
_refine_diff_density_max 0.605
_refine_diff_density_min -0.231
_refine_diff_density_rms 0.048
_refine_ls_extinction_method none
_refine_ls_goodness_of_fit_ref 1.094
_refine_ls_hydrogen_treatment mixed
_refine_ls_matrix_type full
_refine_ls_number_parameters 261
_refine_ls_number_reflns 4766
_refine_ls_number_restraints 0
_refine_ls_restrained_S_all 1.094
_refine_ls_R_factor_all 0.0554
_refine_ls_R_factor_gt 0.0519
_refine_ls_shift/su_max 0.000
_refine_ls_shift/su_mean 0.000
_refine_ls_structure_factor_coef Fsqd
_refine_ls_weighting_details 'w=1/[\s^2^(Fo^2^)+(0.0566P)^2^+1.7782P] where P=(Fo^2^+2Fc^2^)/3'
_refine_ls_weighting_scheme calc
_refine_ls_wR_factor_gt 0.1340
_refine_ls_wR_factor_ref 0.1376
_reflns_Friedel_coverage 0.000
_reflns_number_gt 4438
_reflns_number_total 4766
_reflns_threshold_expression 'I > 2\s(I)'
_cod_data_source_file d1cc04923b2.cif
_cod_data_source_block PB(HBNH)
_cod_depositor_comments 'Adding full bibliography for 7129027--7129035.cif.'
_cod_original_sg_symbol_H-M 'P 21/c'
_cod_database_code 7129034
_shelx_shelxl_version_number 2018/3
_shelx_space_group_comment
; 
The symmetry employed for this shelxl refinement is uniquely defined 
by the following loop, which should always be used as a source of 
symmetry information in preference to the above space-group names. 
They are only intended as comments. 
;
_shelx_estimated_absorpt_t_min 0.765
_shelx_estimated_absorpt_t_max 0.879

loop_
_space_group_symop_operation_xyz
'x, y, z'
'-x, y+1/2, -z+1/2'
'-x, -y, -z'
'x, -y-1/2, z-1/2'

loop_
_atom_site_label
_atom_site_type_symbol
_atom_site_fract_x
_atom_site_fract_y
_atom_site_fract_z
_atom_site_U_iso_or_equiv
_atom_site_adp_type
_atom_site_occupancy
_atom_site_site_symmetry_order
_atom_site_calc_flag
_atom_site_refinement_flags_posn
_atom_site_refinement_flags_adp
_atom_site_refinement_flags_occupancy
_atom_site_disorder_assembly
_atom_site_disorder_group
P1 P 0.45179(4) 0.20073(5) 0.37039(2) 0.02831(14) Uani 1 1 d . . . . .
N1 N 0.67987(15) 0.11092(17) 0.42373(7) 0.0339(4) Uani 1 1 d . . . . .
H1 H 0.727(2) 0.046(3) 0.4432(12) 0.059(8) Uiso 1 1 d . . . . .
C1 C 0.52175(16) 0.37397(18) 0.37707(7) 0.0280(4) Uani 1 1 d . . . . .
C2 C 0.64843(16) 0.38442(19) 0.39384(7) 0.0286(4) Uani 1 1 d . . . . .
C3 C 0.69276(19) 0.5261(2) 0.39594(8) 0.0360(4) Uani 1 1 d . . . . .
H3 H 0.777861 0.540563 0.406149 0.043 Uiso 1 1 calc R U . . .
C4 C 0.6193(2) 0.6448(2) 0.38399(9) 0.0417(5) Uani 1 1 d . . . . .
H4 H 0.654466 0.737541 0.386405 0.050 Uiso 1 1 calc R U . . .
C5 C 0.4953(2) 0.6296(2) 0.36858(10) 0.0453(5) Uani 1 1 d . . . . .
H5 H 0.444331 0.711042 0.360745 0.054 Uiso 1 1 calc R U . . .
C6 C 0.44672(19) 0.4936(2) 0.36478(9) 0.0392(4) Uani 1 1 d . . . . .
H6 H 0.361588 0.481024 0.353723 0.047 Uiso 1 1 calc R U . . .
C11 C 0.41599(19) 0.1581(2) 0.29312(9) 0.0395(4) Uani 1 1 d . . . . .
H11 H 0.484913 0.197847 0.275904 0.047 Uiso 1 1 calc R U . . .
C12 C 0.3026(2) 0.2331(3) 0.26217(9) 0.0526(6) Uani 1 1 d . . . . .
H12A H 0.307234 0.335255 0.271449 0.063 Uiso 1 1 calc R U . . .
H12B H 0.297202 0.220512 0.220639 0.063 Uiso 1 1 calc R U . . .
H12C H 0.230508 0.191761 0.274498 0.063 Uiso 1 1 calc R U . . .
C13 C 0.4151(2) -0.0015(3) 0.28066(11) 0.0538(6) Uani 1 1 d . . . . .
H13A H 0.489482 -0.045033 0.301408 0.065 Uiso 1 1 calc R U . . .
H13B H 0.344251 -0.045489 0.293203 0.065 Uiso 1 1 calc R U . . .
H13C H 0.410945 -0.016738 0.239344 0.065 Uiso 1 1 calc R U . . .
C14 C 0.31230(18) 0.2085(2) 0.40227(9) 0.0380(4) Uani 1 1 d . . . . .
H14 H 0.256482 0.280335 0.380381 0.046 Uiso 1 1 calc R U . . .
C15 C 0.2471(2) 0.0640(3) 0.39815(12) 0.0552(6) Uani 1 1 d . . . . .
H15A H 0.228121 0.034617 0.357844 0.066 Uiso 1 1 calc R U . . .
H15B H 0.299735 -0.007623 0.419999 0.066 Uiso 1 1 calc R U . . .
H15C H 0.171626 0.072632 0.413972 0.066 Uiso 1 1 calc R U . . .
C16 C 0.3441(2) 0.2596(3) 0.46438(10) 0.0555(6) Uani 1 1 d . . . . .
H16A H 0.385606 0.352053 0.465420 0.067 Uiso 1 1 calc R U . . .
H16B H 0.269446 0.269812 0.480768 0.067 Uiso 1 1 calc R U . . .
H16C H 0.397556 0.189557 0.486794 0.067 Uiso 1 1 calc R U . . .
C21 C 0.82564(18) 0.2182(2) 0.36011(8) 0.0364(4) Uani 1 1 d . . . . .
H21 H 0.877726 0.134107 0.373898 0.044 Uiso 1 1 calc R U . . .
C22 C 0.9133(2) 0.3367(3) 0.34893(10) 0.0490(5) Uani 1 1 d . . . . .
H22A H 0.865650 0.422106 0.334211 0.059 Uiso 1 1 calc R U . . .
H22B H 0.964674 0.363264 0.385702 0.059 Uiso 1 1 calc R U . . .
C23 C 0.9950(2) 0.2941(3) 0.30618(11) 0.0610(7) Uani 1 1 d . . . . .
H23A H 1.046408 0.376393 0.299271 0.073 Uiso 1 1 calc R U . . .
H23B H 1.049156 0.215175 0.322378 0.073 Uiso 1 1 calc R U . . .
C24 C 0.9207(3) 0.2471(4) 0.25035(11) 0.0719(9) Uani 1 1 d . . . . .
H24A H 0.975564 0.212672 0.224374 0.086 Uiso 1 1 calc R U . . .
H24B H 0.874517 0.329642 0.231766 0.086 Uiso 1 1 calc R U . . .
C25 C 0.8327(2) 0.1284(4) 0.25947(11) 0.0697(8) Uani 1 1 d . . . . .
H25A H 0.879025 0.041526 0.273440 0.084 Uiso 1 1 calc R U . . .
H25B H 0.780774 0.105082 0.222462 0.084 Uiso 1 1 calc R U . . .
C26 C 0.7523(2) 0.1737(3) 0.30322(9) 0.0473(5) Uani 1 1 d . . . . .
H26B H 0.700066 0.254464 0.287236 0.057 Uiso 1 1 calc R U . . .
H26A H 0.698716 0.093066 0.309553 0.057 Uiso 1 1 calc R U . . .
C31 C 0.83731(17) 0.2968(2) 0.47210(8) 0.0311(4) Uani 1 1 d . . . . .
H31 H 0.877535 0.388648 0.464445 0.037 Uiso 1 1 calc R U . . .
C32 C 0.77131(19) 0.3252(2) 0.52283(9) 0.0396(5) Uani 1 1 d . . . . .
H32A H 0.730956 0.236276 0.532373 0.048 Uiso 1 1 calc R U . . .
H32B H 0.707575 0.398260 0.511618 0.048 Uiso 1 1 calc R U . . .
C33 C 0.8581(2) 0.3772(3) 0.57614(9) 0.0517(6) Uani 1 1 d . . . . .
H33A H 0.890592 0.472201 0.568134 0.062 Uiso 1 1 calc R U . . .
H33B H 0.812420 0.388030 0.608402 0.062 Uiso 1 1 calc R U . . .
C34 C 0.9633(2) 0.2742(3) 0.59358(9) 0.0483(5) Uani 1 1 d . . . . .
H34A H 1.021566 0.316661 0.625280 0.058 Uiso 1 1 calc R U . . .
H34B H 0.932108 0.184256 0.607789 0.058 Uiso 1 1 calc R U . . .
C35 C 1.02825(19) 0.2410(3) 0.54382(9) 0.0441(5) Uani 1 1 d . . . . .
H35A H 1.090383 0.166511 0.555562 0.053 Uiso 1 1 calc R U . . .
H35B H 1.070381 0.328041 0.533566 0.053 Uiso 1 1 calc R U . . .
C36 C 0.94001(18) 0.1892(2) 0.49135(9) 0.0383(4) Uani 1 1 d . . . . .
H36A H 0.904253 0.096934 0.500534 0.046 Uiso 1 1 calc R U . . .
H36B H 0.985331 0.172564 0.459316 0.046 Uiso 1 1 calc R U . . .
B1 B 0.74631(18) 0.2541(2) 0.41177(9) 0.0294(4) Uani 1 1 d . . . . .
B2 B 0.5642(2) 0.0647(2) 0.41101(10) 0.0349(5) Uani 1 1 d . . . . .
H2 H 0.528(2) -0.043(3) 0.4212(10) 0.045(6) Uiso 1 1 d . . . . .

loop_
_atom_site_aniso_label
_atom_site_aniso_U_11
_atom_site_aniso_U_22
_atom_site_aniso_U_33
_atom_site_aniso_U_23
_atom_site_aniso_U_13
_atom_site_aniso_U_12
P1 0.0277(2) 0.0262(2) 0.0306(2) 0.00087(17) 0.00357(17) 0.00005(17)
N1 0.0350(9) 0.0277(8) 0.0379(8) 0.0024(6) 0.0027(7) 0.0042(6)
C1 0.0306(9) 0.0252(8) 0.0284(8) 0.0010(7) 0.0054(7) 0.0010(7)
C2 0.0323(9) 0.0274(9) 0.0261(8) -0.0004(7) 0.0051(7) -0.0025(7)
C3 0.0394(11) 0.0321(10) 0.0360(10) -0.0004(8) 0.0043(8) -0.0058(8)
C4 0.0574(13) 0.0255(9) 0.0420(11) 0.0004(8) 0.0070(9) -0.0050(9)
C5 0.0526(13) 0.0277(10) 0.0548(13) 0.0059(9) 0.0069(10) 0.0106(9)
C6 0.0349(11) 0.0332(10) 0.0485(11) 0.0042(8) 0.0045(8) 0.0069(8)
C11 0.0385(11) 0.0446(11) 0.0353(10) -0.0047(8) 0.0057(8) -0.0013(9)
C12 0.0457(13) 0.0757(17) 0.0349(11) -0.0013(11) 0.0024(9) 0.0111(12)
C13 0.0638(15) 0.0482(13) 0.0492(13) -0.0124(10) 0.0088(11) -0.0083(11)
C14 0.0315(10) 0.0420(11) 0.0421(11) 0.0074(8) 0.0108(8) 0.0021(8)
C15 0.0438(13) 0.0544(14) 0.0707(16) 0.0106(12) 0.0190(11) -0.0099(11)
C16 0.0587(15) 0.0683(16) 0.0437(12) 0.0022(11) 0.0206(11) 0.0067(12)
C21 0.0352(10) 0.0406(11) 0.0345(10) -0.0035(8) 0.0086(8) 0.0011(8)
C22 0.0456(13) 0.0607(14) 0.0443(12) -0.0034(10) 0.0174(10) -0.0119(11)
C23 0.0446(14) 0.091(2) 0.0505(14) 0.0007(13) 0.0183(11) -0.0079(13)
C24 0.0496(15) 0.126(3) 0.0429(13) -0.0017(15) 0.0171(11) -0.0032(16)
C25 0.0526(15) 0.114(2) 0.0444(13) -0.0315(15) 0.0127(11) -0.0073(15)
C26 0.0372(11) 0.0661(15) 0.0382(11) -0.0094(10) 0.0055(9) 0.0000(10)
C31 0.0298(9) 0.0309(9) 0.0327(9) -0.0001(7) 0.0053(7) -0.0024(7)
C32 0.0403(11) 0.0429(11) 0.0363(10) -0.0033(8) 0.0081(8) 0.0020(9)
C33 0.0577(14) 0.0604(14) 0.0373(11) -0.0118(10) 0.0087(10) 0.0021(12)
C34 0.0498(13) 0.0589(14) 0.0338(10) -0.0011(10) -0.0001(9) -0.0083(11)
C35 0.0348(11) 0.0544(13) 0.0400(11) -0.0004(9) -0.0023(8) -0.0010(9)
C36 0.0319(10) 0.0444(11) 0.0369(10) -0.0028(8) 0.0008(8) 0.0036(8)
B1 0.0266(10) 0.0289(10) 0.0328(10) -0.0013(8) 0.0050(8) -0.0014(8)
B2 0.0353(11) 0.0272(10) 0.0420(12) 0.0023(9) 0.0061(9) 0.0014(8)

loop_
_atom_type_symbol
_atom_type_description
_atom_type_scat_dispersion_real
_atom_type_scat_dispersion_imag
_atom_type_scat_source
C C 0.0181 0.0091 'International Tables Vol C Tables 4.2.6.8 and 6.1.1.4'
H H 0.0000 0.0000 'International Tables Vol C Tables 4.2.6.8 and 6.1.1.4'
B B 0.0090 0.0039 'International Tables Vol C Tables 4.2.6.8 and 6.1.1.4'
N N 0.0311 0.0180 'International Tables Vol C Tables 4.2.6.8 and 6.1.1.4'
P P 0.2955 0.4335 'International Tables Vol C Tables 4.2.6.8 and 6.1.1.4'

loop_
_geom_angle_atom_site_label_1
_geom_angle_atom_site_label_2
_geom_angle_atom_site_label_3
_geom_angle
_geom_angle_site_symmetry_1
_geom_angle_site_symmetry_3
_geom_angle_publ_flag
C1 P1 C14 108.29(9) . . ?
C1 P1 C11 107.55(9) . . ?
C14 P1 C11 110.76(10) . . ?
C1 P1 B2 108.35(9) . . ?
C14 P1 B2 110.33(9) . . ?
C11 P1 B2 111.44(10) . . ?
B2 N1 B1 133.91(17) . . ?
C6 C1 C2 122.81(17) . . ?
C6 C1 P1 117.86(14) . . ?
C2 C1 P1 119.33(13) . . ?
C1 C2 C3 113.88(16) . . ?
C1 C2 B1 127.91(15) . . ?
C3 C2 B1 118.20(16) . . ?
C4 C3 C2 123.67(19) . . ?
C5 C4 C3 120.47(19) . . ?
C4 C5 C6 118.55(19) . . ?
C5 C6 C1 120.60(19) . . ?
C13 C11 C12 112.4(2) . . ?
C13 C11 P1 113.38(16) . . ?
C12 C11 P1 113.64(15) . . ?
C16 C14 C15 111.66(19) . . ?
C16 C14 P1 109.17(15) . . ?
C15 C14 P1 111.41(15) . . ?
C26 C21 C22 108.23(18) . . ?
C26 C21 B1 115.74(16) . . ?
C22 C21 B1 114.56(16) . . ?
C23 C22 C21 113.3(2) . . ?
C24 C23 C22 110.8(2) . . ?
C23 C24 C25 111.4(2) . . ?
C24 C25 C26 110.9(2) . . ?
C21 C26 C25 112.57(19) . . ?
C32 C31 C36 108.35(16) . . ?
C32 C31 B1 114.19(15) . . ?
C36 C31 B1 114.68(15) . . ?
C31 C32 C33 112.18(17) . . ?
C34 C33 C32 112.01(19) . . ?
C35 C34 C33 111.56(18) . . ?
C34 C35 C36 111.59(18) . . ?
C35 C36 C31 112.37(17) . . ?
N1 B1 C2 111.29(14) . . ?
N1 B1 C31 106.83(15) . . ?
C2 B1 C31 109.22(15) . . ?
N1 B1 C21 106.52(15) . . ?
C2 B1 C21 111.96(15) . . ?
C31 B1 C21 110.88(15) . . ?
N1 B2 P1 114.80(15) . . ?

loop_
_geom_bond_atom_site_label_1
_geom_bond_atom_site_label_2
_geom_bond_distance
_geom_bond_site_symmetry_2
_geom_bond_publ_flag
P1 C1 1.7945(18) . ?
P1 C14 1.840(2) . ?
P1 C11 1.846(2) . ?
P1 B2 1.927(2) . ?
N1 B2 1.347(3) . ?
N1 B1 1.579(3) . ?
C1 C6 1.399(3) . ?
C1 C2 1.407(3) . ?
C2 C3 1.413(3) . ?
C2 B1 1.645(3) . ?
C3 C4 1.381(3) . ?
C4 C5 1.379(3) . ?
C5 C6 1.380(3) . ?
C11 C13 1.521(3) . ?
C11 C12 1.523(3) . ?
C14 C16 1.528(3) . ?
C14 C15 1.530(3) . ?
C21 C26 1.511(3) . ?
C21 C22 1.530(3) . ?
C21 B1 1.657(3) . ?
C22 C23 1.523(3) . ?
C23 C24 1.502(4) . ?
C24 C25 1.521(4) . ?
C25 C26 1.537(3) . ?
C31 C32 1.531(3) . ?
C31 C36 1.536(3) . ?
C31 B1 1.656(3) . ?
C32 C33 1.534(3) . ?
C33 C34 1.522(3) . ?
C34 C35 1.512(3) . ?
C35 C36 1.528(3) . ?

loop_
_geom_torsion_atom_site_label_1
_geom_torsion_atom_site_label_2
_geom_torsion_atom_site_label_3
_geom_torsion_atom_site_label_4
_geom_torsion
_geom_torsion_site_symmetry_1
_geom_torsion_site_symmetry_2
_geom_torsion_site_symmetry_3
_geom_torsion_site_symmetry_4
_geom_torsion_publ_flag
C14 P1 C1 C6 -43.26(17) . . . . ?
C11 P1 C1 C6 76.49(17) . . . . ?
B2 P1 C1 C6 -162.93(15) . . . . ?
C14 P1 C1 C2 137.21(15) . . . . ?
C11 P1 C1 C2 -103.05(15) . . . . ?
B2 P1 C1 C2 17.53(17) . . . . ?
C6 C1 C2 C3 -1.2(3) . . . . ?
P1 C1 C2 C3 178.30(13) . . . . ?
C6 C1 C2 B1 177.53(18) . . . . ?
P1 C1 C2 B1 -3.0(2) . . . . ?
C1 C2 C3 C4 1.4(3) . . . . ?
B1 C2 C3 C4 -177.52(18) . . . . ?
C2 C3 C4 C5 -0.4(3) . . . . ?
C3 C4 C5 C6 -0.7(3) . . . . ?
C4 C5 C6 C1 0.8(3) . . . . ?
C2 C1 C6 C5 0.2(3) . . . . ?
P1 C1 C6 C5 -179.35(17) . . . . ?
C1 P1 C11 C13 151.94(16) . . . . ?
C14 P1 C11 C13 -89.90(18) . . . . ?
B2 P1 C11 C13 33.3(2) . . . . ?
C1 P1 C11 C12 -78.10(18) . . . . ?
C14 P1 C11 C12 40.1(2) . . . . ?
B2 P1 C11 C12 163.29(17) . . . . ?
C1 P1 C14 C16 -56.27(17) . . . . ?
C11 P1 C14 C16 -173.98(16) . . . . ?
B2 P1 C14 C16 62.15(18) . . . . ?
C1 P1 C14 C15 179.95(15) . . . . ?
C11 P1 C14 C15 62.24(18) . . . . ?
B2 P1 C14 C15 -61.63(18) . . . . ?
C26 C21 C22 C23 -55.8(3) . . . . ?
B1 C21 C22 C23 173.43(19) . . . . ?
C21 C22 C23 C24 56.3(3) . . . . ?
C22 C23 C24 C25 -54.6(4) . . . . ?
C23 C24 C25 C26 54.7(3) . . . . ?
C22 C21 C26 C25 55.4(3) . . . . ?
B1 C21 C26 C25 -174.5(2) . . . . ?
C24 C25 C26 C21 -56.3(3) . . . . ?
C36 C31 C32 C33 55.9(2) . . . . ?
B1 C31 C32 C33 -174.91(17) . . . . ?
C31 C32 C33 C34 -55.2(3) . . . . ?
C32 C33 C34 C35 52.8(3) . . . . ?
C33 C34 C35 C36 -53.2(3) . . . . ?
C34 C35 C36 C31 56.5(3) . . . . ?
C32 C31 C36 C35 -56.8(2) . . . . ?
B1 C31 C36 C35 174.36(17) . . . . ?
B2 N1 B1 C2 16.9(3) . . . . ?
B2 N1 B1 C31 136.1(2) . . . . ?
B2 N1 B1 C21 -105.4(2) . . . . ?
C1 C2 B1 N1 -14.5(2) . . . . ?
C3 C2 B1 N1 164.17(16) . . . . ?
C1 C2 B1 C31 -132.24(18) . . . . ?
C3 C2 B1 C31 46.5(2) . . . . ?
C1 C2 B1 C21 104.6(2) . . . . ?
C3 C2 B1 C21 -76.7(2) . . . . ?
C32 C31 B1 N1 -61.8(2) . . . . ?
C36 C31 B1 N1 64.1(2) . . . . ?
C32 C31 B1 C2 58.7(2) . . . . ?
C36 C31 B1 C2 -175.42(15) . . . . ?
C32 C31 B1 C21 -177.48(16) . . . . ?
C36 C31 B1 C21 -51.6(2) . . . . ?
C26 C21 B1 N1 62.5(2) . . . . ?
C22 C21 B1 N1 -170.47(17) . . . . ?
C26 C21 B1 C2 -59.4(2) . . . . ?
C22 C21 B1 C2 67.7(2) . . . . ?
C26 C21 B1 C31 178.38(18) . . . . ?
C22 C21 B1 C31 -54.6(2) . . . . ?
B1 N1 B2 P1 -1.2(3) . . . . ?
